data_4507296
loop_
_publ_author_name
'Yan, Dongpeng'
'Patel, Bhavnita'
'Delori, Amit'
'Jones, William'
'Duan, Xue'

_publ_section_title
;
 The Formation of Hydrogen-Bond Facilitated Salts with Tunable Optical
 Properties: An Experimental and Theoretical Study of
 2,4,5-Triphenylimidazole
;
_journal_issue 1
_journal_name_full 'Crystal Growth &amp; Design'
_journal_page_first 333
_journal_paper_doi 10.1021/cg3014927
_journal_volume 13
_journal_year 2013
_chemical_formula_moiety 'C21 H17 N2, C7 Br F4 O2'
_chemical_formula_sum 'C28 H17 Br F4 N2 O2'
_chemical_formula_weight 569.35
_chemical_name_systematic
; 
 ? 
;
_space_group_IT_number 14
_symmetry_cell_setting monoclinic
_symmetry_space_group_name_Hall '-P 2ybc'
_symmetry_space_group_name_H-M 'P 1 21/c 1'
_atom_sites_solution_hydrogens geom
_atom_sites_solution_primary direct
_atom_sites_solution_secondary difmap
_audit_creation_method SHELXL-97
_cell_angle_alpha 90.00
_cell_angle_beta 104.577(1)
_cell_angle_gamma 90.00
_cell_formula_units_Z 4
_cell_length_a 8.1916(1)
_cell_length_b 23.5372(5)
_cell_length_c 12.5644(3)
_cell_measurement_reflns_used 51769
_cell_measurement_temperature 180(2)
_cell_measurement_theta_max 27.88
_cell_measurement_theta_min 1.00
_cell_volume 2344.53(8)
_computing_cell_refinement 'HKL Scalepack (Otwinowski & Minor 1997)'
_computing_data_collection 'Collect (Nonius B.V. 1998)'
_computing_data_reduction
;
 HKL Denzo and Scalepack (Otwinowski & Minor 1997)
;
_computing_publication_material 'SHELXL-97 (Sheldrick 1997)'
_computing_structure_refinement 'SHELXL-97 (Sheldrick 1997)'
_computing_structure_solution 'SIR-92 (Altomare et al. 1994)'
_diffrn_ambient_temperature 180(2)
_diffrn_measured_fraction_theta_full 0.961
_diffrn_measured_fraction_theta_max 0.961
_diffrn_measurement_device_type 'Nonius Kappa CCD'
_diffrn_measurement_method 'Thin slice \w and \f scans'
_diffrn_radiation_source 'fine-focus sealed tube'
_diffrn_radiation_type MoK\a
_diffrn_radiation_wavelength 0.71073
_diffrn_reflns_av_R_equivalents 0.0321
_diffrn_reflns_av_sigmaI/netI 0.0321
_diffrn_reflns_limit_h_max 10
_diffrn_reflns_limit_h_min -10
_diffrn_reflns_limit_k_max 30
_diffrn_reflns_limit_k_min -30
_diffrn_reflns_limit_l_max 16
_diffrn_reflns_limit_l_min -14
_diffrn_reflns_number 20506
_diffrn_reflns_theta_full 27.89
_diffrn_reflns_theta_max 27.89
_diffrn_reflns_theta_min 3.65
_exptl_absorpt_coefficient_mu 1.816
_exptl_absorpt_correction_T_max 0.986
_exptl_absorpt_correction_T_min 0.873
_exptl_absorpt_correction_type multi-scan
_exptl_absorpt_process_details
;
multi-scan from symmetry-related measurements 
 Sortav (Blessing 1995)
;
_exptl_crystal_colour colourless
_exptl_crystal_density_diffrn 1.613
_exptl_crystal_density_method 'not measured'
_exptl_crystal_description block
_exptl_crystal_F_000 1144
_exptl_crystal_size_max 0.28
_exptl_crystal_size_mid 0.28
_exptl_crystal_size_min 0.14
_refine_diff_density_max 1.779
_refine_diff_density_min -1.737
_refine_diff_density_rms 0.066
_refine_ls_extinction_method none
_refine_ls_goodness_of_fit_ref 1.022
_refine_ls_hydrogen_treatment constr
_refine_ls_matrix_type full
_refine_ls_number_parameters 334
_refine_ls_number_reflns 5388
_refine_ls_number_restraints 0
_refine_ls_restrained_S_all 1.022
_refine_ls_R_factor_all 0.0680
_refine_ls_R_factor_gt 0.0512
_refine_ls_shift/su_max 0.000
_refine_ls_shift/su_mean 0.000
_refine_ls_structure_factor_coef Fsqd
_refine_ls_weighting_details 'calc w=1/[\s^2^(Fo^2^)+(0.0252P)^2^+4.8353P] where P=(Fo^2^+2Fc^2^)/3'
_refine_ls_weighting_scheme calc
_refine_ls_wR_factor_gt 0.1049
_refine_ls_wR_factor_ref 0.1146
_reflns_number_gt 4323
_reflns_number_total 5388
_reflns_threshold_expression >2sigma(I)
_cod_data_source_file cg3014927_si_003.cif
_cod_data_source_block
;
;
_cod_original_sg_symbol_H-M P2(1)/c
_cod_database_code 4507296

loop_
_symmetry_equiv_pos_as_xyz
'x, y, z'
'-x, y+1/2, -z+1/2'
'-x, -y, -z'
'x, -y-1/2, z-1/2'

loop_
_atom_site_label
_atom_site_type_symbol
_atom_site_fract_x
_atom_site_fract_y
_atom_site_fract_z
_atom_site_U_iso_or_equiv
_atom_site_adp_type
_atom_site_occupancy
_atom_site_symmetry_multiplicity
_atom_site_calc_flag
_atom_site_refinement_flags
Br1' Br 0.87923(4) 0.17960(2) 1.58502(3) 0.06381(15) Uani 1 1 d .
F1' F 1.2582(2) -0.00007(7) 1.65617(15) 0.0432(4) Uani 1 1 d .
F2' F 0.9720(2) 0.05475(9) 1.55899(16) 0.0521(5) Uani 1 1 d .
F3' F 1.1968(3) 0.22368(8) 1.74019(16) 0.0518(5) Uani 1 1 d .
F4' F 1.4797(2) 0.16851(8) 1.83742(14) 0.0438(4) Uani 1 1 d .
O1' O 1.6392(2) 0.04616(10) 1.74944(18) 0.0421(5) Uani 1 1 d .
O2' O 1.5547(3) 0.03873(11) 1.90576(18) 0.0493(6) Uani 1 1 d .
C1' C 1.2435(3) 0.05511(12) 1.6789(2) 0.0288(5) Uani 1 1 d .
C2' C 1.0965(3) 0.08335(13) 1.6277(2) 0.0336(6) Uani 1 1 d .
C3' C 1.0783(3) 0.14009(14) 1.6480(2) 0.0347(6) Uani 1 1 d .
C4' C 1.2094(4) 0.16821(12) 1.7191(2) 0.0336(6) Uani 1 1 d .
C5' C 1.3537(3) 0.13921(12) 1.7694(2) 0.0286(5) Uani 1 1 d .
C6' C 1.3747(3) 0.08236(11) 1.7517(2) 0.0259(5) Uani 1 1 d .
C7' C 1.5389(3) 0.05226(12) 1.8085(2) 0.0309(6) Uani 1 1 d .
N1 N 0.8156(3) 0.02972(10) 1.10296(18) 0.0282(5) Uani 1 1 d .
H1N H 0.7182 0.0291 1.0534 0.034 Uiso 1 1 calc R
N2 N 1.0616(3) 0.00508(9) 1.19993(18) 0.0263(5) Uani 1 1 d .
H2N H 1.1543 -0.0147 1.2259 0.032 Uiso 1 1 calc R
C1 C 0.9955(4) -0.16592(13) 1.0655(3) 0.0426(7) Uani 1 1 d .
H1 H 1.0692 -0.1961 1.0962 0.051 Uiso 1 1 calc R
C2 C 0.8634(4) -0.17555(14) 0.9736(3) 0.0453(8) Uani 1 1 d .
H2 H 0.8472 -0.2122 0.9412 0.054 Uiso 1 1 calc R
C3 C 0.7555(4) -0.13170(14) 0.9293(3) 0.0422(7) Uani 1 1 d .
H3 H 0.6657 -0.1383 0.8661 0.051 Uiso 1 1 calc R
C4 C 0.7771(4) -0.07831(13) 0.9762(2) 0.0331(6) Uani 1 1 d .
H4 H 0.7012 -0.0486 0.9460 0.040 Uiso 1 1 calc R
C5 C 1.0201(4) -0.11239(13) 1.1125(2) 0.0347(6) Uani 1 1 d .
H5 H 1.1113 -0.1058 1.1750 0.042 Uiso 1 1 calc R
C6 C 0.9104(3) -0.06803(11) 1.0679(2) 0.0280(5) Uani 1 1 d .
C7 C 0.9302(3) -0.01241(11) 1.1206(2) 0.0260(5) Uani 1 1 d .
C8 C 1.0310(3) 0.05876(11) 1.2355(2) 0.0264(5) Uani 1 1 d .
C9 C 0.8736(3) 0.07431(11) 1.1746(2) 0.0275(5) Uani 1 1 d .
C10 C 0.7701(3) 0.12508(12) 1.1776(2) 0.0282(5) Uani 1 1 d .
C11 C 0.6980(3) 0.15483(12) 1.0817(2) 0.0314(6) Uani 1 1 d .
H11 H 0.7102 0.1412 1.0129 0.038 Uiso 1 1 calc R
C12 C 0.6083(3) 0.20446(13) 1.0861(2) 0.0343(6) Uani 1 1 d .
H12 H 0.5603 0.2249 1.0205 0.041 Uiso 1 1 calc R
C13 C 0.5885(4) 0.22421(13) 1.1856(3) 0.0362(6) Uani 1 1 d .
H13 H 0.5288 0.2585 1.1885 0.043 Uiso 1 1 calc R
C14 C 0.6556(4) 0.19397(14) 1.2808(3) 0.0406(7) Uani 1 1 d .
H14 H 0.6397 0.2071 1.3490 0.049 Uiso 1 1 calc R
C15 C 0.7460(4) 0.14462(14) 1.2772(2) 0.0377(7) Uani 1 1 d .
H15 H 0.7918 0.1240 1.3429 0.045 Uiso 1 1 calc R
C16 C 1.1574(3) 0.08851(12) 1.3221(2) 0.0272(5) Uani 1 1 d .
C17 C 1.1603(4) 0.14736(13) 1.3301(2) 0.0340(6) Uani 1 1 d .
H17 H 1.0790 0.1692 1.2792 0.041 Uiso 1 1 calc R
C18 C 1.2806(4) 0.17446(14) 1.4117(2) 0.0385(7) Uani 1 1 d .
H18 H 1.2800 0.2147 1.4175 0.046 Uiso 1 1 calc R
C19 C 1.4019(4) 0.14292(15) 1.4850(2) 0.0391(7) Uani 1 1 d .
H19 H 1.4847 0.1615 1.5406 0.047 Uiso 1 1 calc R
C20 C 1.4019(4) 0.08481(15) 1.4769(2) 0.0388(7) Uani 1 1 d .
H20 H 1.4860 0.0633 1.5264 0.047 Uiso 1 1 calc R
C21 C 1.2796(3) 0.05730(13) 1.3968(2) 0.0335(6) Uani 1 1 d .
H21 H 1.2791 0.0170 1.3928 0.040 Uiso 1 1 calc R

loop_
_atom_site_aniso_label
_atom_site_aniso_U_11
_atom_site_aniso_U_22
_atom_site_aniso_U_33
_atom_site_aniso_U_23
_atom_site_aniso_U_13
_atom_site_aniso_U_12
Br1' 0.03840(19) 0.0881(3) 0.0606(3) 0.0171(2) 0.00439(16) 0.03253(19)
F1' 0.0476(10) 0.0295(9) 0.0496(11) -0.0044(8) 0.0070(8) -0.0030(8)
F2' 0.0298(9) 0.0652(13) 0.0520(12) -0.0049(10) -0.0069(8) -0.0128(8)
F3' 0.0709(13) 0.0320(10) 0.0502(11) 0.0007(8) 0.0110(10) 0.0179(9)
F4' 0.0472(10) 0.0365(10) 0.0384(10) -0.0025(7) -0.0068(8) -0.0074(8)
O1' 0.0262(10) 0.0547(14) 0.0448(12) 0.0050(10) 0.0077(9) 0.0130(9)
O2' 0.0434(12) 0.0656(16) 0.0347(12) 0.0160(11) 0.0020(9) 0.0162(11)
C1' 0.0273(12) 0.0296(14) 0.0300(14) 0.0008(11) 0.0079(10) -0.0008(10)
C2' 0.0219(12) 0.0469(17) 0.0304(14) 0.0015(12) 0.0033(10) -0.0042(11)
C3' 0.0245(12) 0.0480(18) 0.0313(15) 0.0076(12) 0.0064(11) 0.0124(12)
C4' 0.0395(15) 0.0319(15) 0.0305(14) 0.0017(11) 0.0108(12) 0.0087(12)
C5' 0.0279(12) 0.0326(14) 0.0234(13) 0.0016(10) 0.0026(10) -0.0009(10)
C6' 0.0214(11) 0.0318(14) 0.0243(12) 0.0049(10) 0.0055(9) 0.0018(10)
C7' 0.0252(12) 0.0293(14) 0.0342(15) 0.0025(11) 0.0003(11) 0.0027(10)
N1 0.0222(10) 0.0326(12) 0.0277(11) -0.0011(9) 0.0026(8) 0.0039(9)
N2 0.0209(10) 0.0304(12) 0.0269(11) 0.0031(9) 0.0045(8) 0.0024(8)
C1 0.0475(17) 0.0315(16) 0.055(2) 0.0008(14) 0.0242(15) 0.0061(13)
C2 0.060(2) 0.0335(16) 0.0501(19) -0.0113(14) 0.0277(16) -0.0106(15)
C3 0.0469(17) 0.0431(18) 0.0395(17) -0.0076(14) 0.0159(14) -0.0132(14)
C4 0.0333(14) 0.0355(15) 0.0318(14) 0.0006(12) 0.0107(11) -0.0043(11)
C5 0.0308(13) 0.0347(15) 0.0399(16) -0.0003(12) 0.0115(12) 0.0030(12)
C6 0.0279(12) 0.0285(13) 0.0300(14) -0.0001(11) 0.0120(10) -0.0012(10)
C7 0.0212(11) 0.0318(14) 0.0259(13) 0.0009(10) 0.0077(9) 0.0003(10)
C8 0.0240(12) 0.0289(13) 0.0263(13) 0.0011(10) 0.0064(10) -0.0005(10)
C9 0.0255(12) 0.0301(14) 0.0264(13) -0.0005(10) 0.0059(10) 0.0014(10)
C10 0.0228(12) 0.0307(14) 0.0301(14) -0.0021(11) 0.0049(10) 0.0025(10)
C11 0.0279(13) 0.0367(15) 0.0287(14) -0.0012(11) 0.0054(10) 0.0039(11)
C12 0.0314(14) 0.0333(15) 0.0363(15) 0.0032(12) 0.0048(11) 0.0044(11)
C13 0.0316(14) 0.0305(15) 0.0468(17) -0.0021(12) 0.0105(12) 0.0056(11)
C14 0.0431(16) 0.0442(18) 0.0363(16) -0.0050(13) 0.0135(13) 0.0094(14)
C15 0.0400(16) 0.0418(17) 0.0312(15) 0.0024(12) 0.0091(12) 0.0092(13)
C16 0.0229(11) 0.0343(14) 0.0243(13) -0.0004(10) 0.0058(10) -0.0009(10)
C17 0.0333(14) 0.0333(15) 0.0332(15) 0.0016(12) 0.0046(11) -0.0018(11)
C18 0.0415(16) 0.0356(16) 0.0376(16) -0.0027(13) 0.0083(13) -0.0092(13)
C19 0.0313(14) 0.054(2) 0.0303(15) -0.0062(13) 0.0048(11) -0.0118(13)
C20 0.0287(14) 0.0525(19) 0.0319(15) 0.0035(13) 0.0017(11) 0.0004(13)
C21 0.0295(13) 0.0374(16) 0.0320(15) 0.0015(12) 0.0050(11) 0.0023(11)

loop_
_atom_type_symbol
_atom_type_description
_atom_type_scat_dispersion_real
_atom_type_scat_dispersion_imag
_atom_type_scat_source
C C 0.0033 0.0016 'International Tables Vol C Tables 4.2.6.8 and 6.1.1.4'
H H 0.0000 0.0000 'International Tables Vol C Tables 4.2.6.8 and 6.1.1.4'
N N 0.0061 0.0033 'International Tables Vol C Tables 4.2.6.8 and 6.1.1.4'
O O 0.0106 0.0060 'International Tables Vol C Tables 4.2.6.8 and 6.1.1.4'
F F 0.0171 0.0103 'International Tables Vol C Tables 4.2.6.8 and 6.1.1.4'
Br Br -0.2901 2.4595 'International Tables Vol C Tables 4.2.6.8 and 6.1.1.4'

loop_
_geom_angle_atom_site_label_1
_geom_angle_atom_site_label_2
_geom_angle_atom_site_label_3
_geom_angle
F1' C1' C6' 119.6(2)
F1' C1' C2' 118.7(2)
C6' C1' C2' 121.7(3)
F2' C2' C3' 120.5(3)
F2' C2' C1' 119.4(3)
C3' C2' C1' 120.2(3)
C2' C3' C4' 118.9(2)
C2' C3' Br1' 121.9(2)
C4' C3' Br1' 119.3(2)
F3' C4' C5' 119.5(3)
F3' C4' C3' 120.6(3)
C5' C4' C3' 119.9(3)
F4' C5' C4' 118.0(3)
F4' C5' C6' 119.5(2)
C4' C5' C6' 122.5(3)
C5' C6' C1' 116.8(2)
C5' C6' C7' 120.5(2)
C1' C6' C7' 122.7(2)
O2' C7' O1' 129.6(3)
O2' C7' C6' 116.2(2)
O1' C7' C6' 114.2(2)
C7 N1 C9 109.9(2)
C7 N1 H1N 125.0
C9 N1 H1N 125.0
C7 N2 C8 110.2(2)
C7 N2 H2N 124.9
C8 N2 H2N 124.9
C5 C1 C2 120.2(3)
C5 C1 H1 119.9
C2 C1 H1 119.9
C3 C2 C1 119.9(3)
C3 C2 H2 120.0
C1 C2 H2 120.0
C4 C3 C2 120.5(3)
C4 C3 H3 119.7
C2 C3 H3 119.7
C3 C4 C6 120.0(3)
C3 C4 H4 120.0
C6 C4 H4 120.0
C1 C5 C6 119.9(3)
C1 C5 H5 120.1
C6 C5 H5 120.1
C4 C6 C5 119.5(3)
C4 C6 C7 120.4(2)
C5 C6 C7 120.1(2)
N2 C7 N1 107.1(2)
N2 C7 C6 126.4(2)
N1 C7 C6 126.4(2)
C9 C8 N2 106.5(2)
C9 C8 C16 132.1(2)
N2 C8 C16 121.3(2)
C8 C9 N1 106.3(2)
C8 C9 C10 131.9(2)
N1 C9 C10 121.8(2)
C11 C10 C15 119.2(3)
C11 C10 C9 120.5(2)
C15 C10 C9 120.3(2)
C12 C11 C10 120.1(3)
C12 C11 H11 119.9
C10 C11 H11 119.9
C13 C12 C11 120.2(3)
C13 C12 H12 119.9
C11 C12 H12 119.9
C12 C13 C14 119.9(3)
C12 C13 H13 120.0
C14 C13 H13 120.0
C13 C14 C15 120.2(3)
C13 C14 H14 119.9
C15 C14 H14 119.9
C14 C15 C10 120.3(3)
C14 C15 H15 119.9
C10 C15 H15 119.9
C17 C16 C21 118.7(3)
C17 C16 C8 121.5(2)
C21 C16 C8 119.8(3)
C18 C17 C16 120.6(3)
C18 C17 H17 119.7
C16 C17 H17 119.7
C17 C18 C19 120.1(3)
C17 C18 H18 119.9
C19 C18 H18 119.9
C20 C19 C18 119.9(3)
C20 C19 H19 120.1
C18 C19 H19 120.1
C19 C20 C21 120.3(3)
C19 C20 H20 119.8
C21 C20 H20 119.8
C20 C21 C16 120.4(3)
C20 C21 H21 119.8
C16 C21 H21 119.8

loop_
_geom_bond_atom_site_label_1
_geom_bond_atom_site_label_2
_geom_bond_distance
Br1' C3' 1.871(3)
F1' C1' 1.342(3)
F2' C2' 1.340(3)
F3' C4' 1.342(3)
F4' C5' 1.352(3)
O1' C7' 1.246(3)
O2' C7' 1.238(3)
C1' C6' 1.382(4)
C1' C2' 1.384(4)
C2' C3' 1.375(4)
C3' C4' 1.380(4)
C4' C5' 1.374(4)
C5' C6' 1.374(4)
C6' C7' 1.528(3)
N1 C7 1.345(3)
N1 C9 1.386(3)
N1 H1N 0.8800
N2 C7 1.335(3)
N2 C8 1.384(3)
N2 H2N 0.8800
C1 C5 1.385(4)
C1 C2 1.388(5)
C1 H1 0.9500
C2 C3 1.381(5)
C2 H2 0.9500
C3 C4 1.380(4)
C3 H3 0.9500
C4 C6 1.394(4)
C4 H4 0.9500
C5 C6 1.400(4)
C5 H5 0.9500
C6 C7 1.458(4)
C8 C9 1.373(3)
C8 C16 1.477(4)
C9 C10 1.471(4)
C10 C11 1.391(4)
C10 C15 1.393(4)
C11 C12 1.389(4)
C11 H11 0.9500
C12 C13 1.380(4)
C12 H12 0.9500
C13 C14 1.382(4)
C13 H13 0.9500
C14 C15 1.384(4)
C14 H14 0.9500
C15 H15 0.9500
C16 C17 1.389(4)
C16 C21 1.396(4)
C17 C18 1.386(4)
C17 H17 0.9500
C18 C19 1.387(4)
C18 H18 0.9500
C19 C20 1.372(5)
C19 H19 0.9500
C20 C21 1.389(4)
C20 H20 0.9500
C21 H21 0.9500
